data_4303265
loop_
_publ_author_name
'Bijan Nekoueishahraki'
'Herbert W. Roesky'
'Gerald Schwab'
'Daniel Stern'
'Dietmar Stalke'

_publ_contact_author 'Prof. Dr. Dietmar Stalke'
_publ_contact_author_email dstalke@chemie.uni-goettingen.de
_publ_section_title
;
Synthesis and Structural Characterization of Aluminum Iminophosphonamide
Complexes
;
_journal_name_full 'Inorganic Chemistry'
_journal_page_first 9174
_journal_page_last 9179
_journal_paper_doi 10.1021/ic9011179
_journal_volume 48
_journal_year 2009
_chemical_formula_moiety 'C22.50 H35 Al Cl N2 P Si2'
_chemical_formula_sum 'C22.5 H35 Al Cl N2 P Si2'
_chemical_formula_weight 483.11
_chemical_name_common BN06
_chemical_name_systematic
; 
 ? 
;
_space_group_IT_number 14
_symmetry_cell_setting monoclinic
_symmetry_space_group_name_Hall '-P 2ybc'
_symmetry_space_group_name_H-M 'P 1 21/c 1'
_atom_sites_solution_hydrogens geom
_atom_sites_solution_primary direct
_atom_sites_solution_secondary difmap
_audit_creation_method SHELXL-97
_cell_angle_alpha 90.00
_cell_angle_beta 102.5070(10)
_cell_angle_gamma 90.00
_cell_formula_units_Z 4
_cell_length_a 10.8667(10)
_cell_length_b 10.8034(10)
_cell_length_c 23.915(2)
_cell_measurement_reflns_used 23713
_cell_measurement_temperature 100(2)
_cell_measurement_theta_max 26.04
_cell_measurement_theta_min 2.30
_cell_volume 2740.9(4)
_computing_cell_refinement 'SAINT V7.23A'
_computing_data_collection 'APEX2 v2.1-0'
_computing_data_reduction 'SAINT V7.23A'
_computing_molecular_graphics 'XP in SHELXTL ver. 6.12'
_computing_publication_material 'XP in SHELXTL ver. 6.12'
_computing_structure_refinement 'SHELXL in SHELXTL ver. 6.12'
_computing_structure_solution 'SHELXS in SHELXTL ver. 6.12'
_diffrn_ambient_temperature 100(2)
_diffrn_measured_fraction_theta_full 0.999
_diffrn_measured_fraction_theta_max 0.999
_diffrn_measurement_device_type 'Bruker Smart Apex II with D8-Goniometer'
_diffrn_measurement_method 'omega scans'
_diffrn_radiation_monochromator graphite
_diffrn_radiation_source 'left rotating anode'
_diffrn_radiation_type MoK\a
_diffrn_radiation_wavelength 0.71073
_diffrn_reflns_av_R_equivalents 0.0229
_diffrn_reflns_av_sigmaI/netI 0.0112
_diffrn_reflns_limit_h_max 13
_diffrn_reflns_limit_h_min -13
_diffrn_reflns_limit_k_max 13
_diffrn_reflns_limit_k_min 0
_diffrn_reflns_limit_l_max 29
_diffrn_reflns_limit_l_min 0
_diffrn_reflns_number 52109
_diffrn_reflns_theta_full 26.05
_diffrn_reflns_theta_max 26.05
_diffrn_reflns_theta_min 1.74
_exptl_absorpt_coefficient_mu 0.329
_exptl_absorpt_correction_T_max 0.970
_exptl_absorpt_correction_T_min 0.882
_exptl_absorpt_correction_type multi-scan
_exptl_absorpt_process_details SADABS-2004/1
_exptl_crystal_colour colorless
_exptl_crystal_density_diffrn 1.171
_exptl_crystal_density_method 'not measured'
_exptl_crystal_description block
_exptl_crystal_F_000 1028
_exptl_crystal_size_max 0.15
_exptl_crystal_size_mid 0.15
_exptl_crystal_size_min 0.1
_refine_diff_density_max 0.409
_refine_diff_density_min -0.364
_refine_diff_density_rms 0.046
_refine_ls_extinction_method none
_refine_ls_goodness_of_fit_ref 1.067
_refine_ls_hydrogen_treatment constr
_refine_ls_matrix_type full
_refine_ls_number_parameters 287
_refine_ls_number_reflns 5405
_refine_ls_number_restraints 0
_refine_ls_restrained_S_all 1.067
_refine_ls_R_factor_all 0.0329
_refine_ls_R_factor_gt 0.0298
_refine_ls_shift/su_max 0.001
_refine_ls_shift/su_mean 0.000
_refine_ls_structure_factor_coef Fsqd
_refine_ls_weighting_details 'calc w=1/[\s^2^(Fo^2^)+(0.0417P)^2^+1.4381P] where P=(Fo^2^+2Fc^2^)/3'
_refine_ls_weighting_scheme calc
_refine_ls_wR_factor_gt 0.0799
_refine_ls_wR_factor_ref 0.0818
_reflns_number_gt 4992
_reflns_number_total 5405
_reflns_threshold_expression >2sigma(I)
_cod_data_source_file ic9011179_si_002.cif
_cod_data_source_block BN06
_cod_original_formula_sum 'C22.50 H35 Al Cl N2 P Si2'
_cod_database_code 4303265

loop_
_symmetry_equiv_pos_as_xyz
'x, y, z'
'-x, y+1/2, -z+1/2'
'-x, -y, -z'
'x, -y-1/2, z-1/2'

loop_
_atom_site_label
_atom_site_type_symbol
_atom_site_fract_x
_atom_site_fract_y
_atom_site_fract_z
_atom_site_U_iso_or_equiv
_atom_site_adp_type
_atom_site_occupancy
_atom_site_symmetry_multiplicity
_atom_site_calc_flag
_atom_site_refinement_flags
_atom_site_disorder_assembly
_atom_site_disorder_group
Al1 Al 0.02328(4) 0.62783(4) 0.167663(18) 0.02140(11) Uani 1 1 d . . .
C1 C 0.35081(13) 0.65135(13) 0.12693(6) 0.0202(3) Uani 1 1 d . . .
C2 C 0.32829(15) 0.55693(15) 0.08685(7) 0.0273(3) Uani 1 1 d . . .
H2A H 0.2441 0.5360 0.0689 0.033 Uiso 1 1 calc R . .
C3 C 0.42808(16) 0.49274(16) 0.07283(8) 0.0346(4) Uani 1 1 d . . .
H3A H 0.4122 0.4290 0.0448 0.042 Uiso 1 1 calc R . .
C4 C 0.55049(16) 0.52155(16) 0.09958(8) 0.0316(4) Uani 1 1 d . . .
H4A H 0.6187 0.4774 0.0900 0.038 Uiso 1 1 calc R . .
C5 C 0.57381(15) 0.61440(16) 0.14019(7) 0.0305(4) Uani 1 1 d . . .
H5A H 0.6580 0.6332 0.1590 0.037 Uiso 1 1 calc R . .
C6 C 0.47465(14) 0.68020(15) 0.15355(7) 0.0264(3) Uani 1 1 d . . .
H6A H 0.4911 0.7452 0.1809 0.032 Uiso 1 1 calc R . .
C7 C 0.25146(13) 0.88934(13) 0.15100(6) 0.0191(3) Uani 1 1 d . . .
C8 C 0.20132(14) 0.96266(15) 0.18863(7) 0.0254(3) Uani 1 1 d . . .
H8A H 0.1603 0.9248 0.2155 0.030 Uiso 1 1 calc R . .
C9 C 0.21111(16) 1.09049(16) 0.18696(7) 0.0311(4) Uani 1 1 d . . .
H9A H 0.1771 1.1401 0.2127 0.037 Uiso 1 1 calc R . .
C10 C 0.27057(15) 1.14597(15) 0.14761(7) 0.0300(4) Uani 1 1 d . . .
H10A H 0.2773 1.2336 0.1465 0.036 Uiso 1 1 calc R . .
C11 C 0.32011(15) 1.07414(15) 0.10994(7) 0.0275(3) Uani 1 1 d . . .
H11A H 0.3603 1.1124 0.0829 0.033 Uiso 1 1 calc R . .
C12 C 0.31111(14) 0.94601(14) 0.11172(6) 0.0224(3) Uani 1 1 d . . .
H12A H 0.3458 0.8968 0.0860 0.027 Uiso 1 1 calc R . .
C13 C 0.38461(17) 0.76226(16) 0.30372(7) 0.0348(4) Uani 1 1 d . . .
H13A H 0.3365 0.8392 0.3031 0.052 Uiso 1 1 calc R . .
H13B H 0.4477 0.7724 0.2803 0.052 Uiso 1 1 calc R . .
H13C H 0.4270 0.7429 0.3432 0.052 Uiso 1 1 calc R . .
C14 C 0.36741(17) 0.48883(16) 0.27289(8) 0.0349(4) Uani 1 1 d . . .
H14A H 0.3100 0.4215 0.2569 0.052 Uiso 1 1 calc R . .
H14B H 0.4111 0.4674 0.3120 0.052 Uiso 1 1 calc R . .
H14C H 0.4294 0.5012 0.2491 0.052 Uiso 1 1 calc R . .
C15 C 0.15521(16) 0.61160(16) 0.31800(7) 0.0310(4) Uani 1 1 d . . .
H15A H 0.0995 0.5429 0.3023 0.047 Uiso 1 1 calc R . .
H15B H 0.1054 0.6875 0.3172 0.047 Uiso 1 1 calc R . .
H15C H 0.1972 0.5928 0.3576 0.047 Uiso 1 1 calc R . .
C16 C -0.05353(15) 0.91351(15) 0.05319(7) 0.0278(3) Uani 1 1 d . . .
H16A H 0.0188 0.9696 0.0635 0.042 Uiso 1 1 calc R . .
H16B H -0.0991 0.9114 0.0844 0.042 Uiso 1 1 calc R . .
H16C H -0.1100 0.9430 0.0181 0.042 Uiso 1 1 calc R . .
C17 C 0.09974(18) 0.75606(15) -0.01410(7) 0.0311(4) Uani 1 1 d . . .
H17A H 0.1736 0.8093 -0.0014 0.047 Uiso 1 1 calc R . .
H17B H 0.0492 0.7877 -0.0503 0.047 Uiso 1 1 calc R . .
H17C H 0.1275 0.6715 -0.0197 0.047 Uiso 1 1 calc R . .
C18 C -0.13594(17) 0.65186(17) 0.01839(8) 0.0377(4) Uani 1 1 d . . .
H18A H -0.1069 0.5674 0.0137 0.057 Uiso 1 1 calc R . .
H18B H -0.1870 0.6811 -0.0181 0.057 Uiso 1 1 calc R . .
H18C H -0.1869 0.6526 0.0475 0.057 Uiso 1 1 calc R . .
C19 C -0.03541(16) 0.45717(14) 0.16506(7) 0.0280(3) Uani 1 1 d . . .
H19A H -0.1227 0.4530 0.1432 0.042 Uiso 1 1 calc R . .
H19B H -0.0312 0.4274 0.2041 0.042 Uiso 1 1 calc R . .
H19C H 0.0182 0.4053 0.1466 0.042 Uiso 1 1 calc R . .
C20 C 0.4968(3) 0.5612(3) 0.50095(15) 0.0302(7) Uani 0.50 1 d P . .
C21 C 0.41023(16) 0.50470(18) 0.46173(7) 0.0344(4) Uani 0.50 1 d P . .
H21 H 0.3480 0.5531 0.4372 0.041 Uiso 0.50 1 calc PR . .
C21' C 0.41023(16) 0.50470(18) 0.46173(7) 0.0344(4) Uani 0.50 1 d P . .
H21' H 0.3482 0.4640 0.4337 0.041 Uiso 0.50 1 calc PR . .
C22 C 0.4076(3) 0.3734(4) 0.45529(16) 0.0383(9) Uani 0.50 1 d P . .
H22 H 0.3456 0.3343 0.4266 0.046 Uiso 0.50 1 calc PR . .
C23 C 0.5007(2) 0.30225(18) 0.49320(10) 0.0473(5) Uani 0.50 1 d P . .
H23 H 0.5015 0.2145 0.4909 0.057 Uiso 0.50 1 calc PR . .
C23' C 0.5007(2) 0.30225(18) 0.49320(10) 0.0473(5) Uani 0.50 1 d P . .
H23A H 0.5571 0.2770 0.4684 0.071 Uiso 0.50 1 calc PR . .
H23B H 0.4146 0.2751 0.4763 0.071 Uiso 0.50 1 calc PR . .
H23C H 0.5287 0.2643 0.5310 0.071 Uiso 0.50 1 calc PR . .
C24 C 0.5877(4) 0.3635(4) 0.53248(15) 0.0397(9) Uani 0.50 1 d P . .
H24 H 0.6505 0.3167 0.5575 0.048 Uiso 0.50 1 calc PR . .
Cl1 Cl -0.11189(4) 0.75454(4) 0.189958(17) 0.03027(10) Uani 1 1 d . . .
N1 N 0.18975(11) 0.67009(12) 0.20622(5) 0.0204(3) Uani 1 1 d . . .
N2 N 0.08611(11) 0.69322(11) 0.10508(5) 0.0188(2) Uani 1 1 d . . .
P1 P 0.21913(3) 0.72571(3) 0.147825(15) 0.01720(9) Uani 1 1 d . . .
Si1 Si 0.27567(4) 0.63379(4) 0.274241(17) 0.02140(10) Uani 1 1 d . . .
Si2 Si 0.00285(4) 0.75551(4) 0.041210(17) 0.02020(10) Uani 1 1 d . . .

loop_
_atom_site_aniso_label
_atom_site_aniso_U_11
_atom_site_aniso_U_22
_atom_site_aniso_U_33
_atom_site_aniso_U_23
_atom_site_aniso_U_13
_atom_site_aniso_U_12
Al1 0.0193(2) 0.0244(2) 0.0197(2) 0.00180(17) 0.00264(17) -0.00589(17)
C1 0.0189(7) 0.0200(7) 0.0215(7) 0.0015(5) 0.0044(5) 0.0007(5)
C2 0.0227(7) 0.0256(8) 0.0319(8) -0.0059(6) 0.0021(6) 0.0010(6)
C3 0.0332(9) 0.0284(9) 0.0417(10) -0.0104(7) 0.0068(8) 0.0050(7)
C4 0.0264(8) 0.0290(9) 0.0414(9) 0.0043(7) 0.0115(7) 0.0076(7)
C5 0.0188(7) 0.0347(9) 0.0372(9) 0.0037(7) 0.0041(6) -0.0009(6)
C6 0.0222(7) 0.0278(8) 0.0283(8) -0.0026(6) 0.0038(6) -0.0036(6)
C7 0.0160(6) 0.0209(7) 0.0195(7) -0.0021(5) 0.0020(5) -0.0015(5)
C8 0.0271(8) 0.0277(8) 0.0237(7) -0.0021(6) 0.0105(6) -0.0013(6)
C9 0.0356(9) 0.0276(8) 0.0332(9) -0.0078(7) 0.0146(7) 0.0005(7)
C10 0.0316(8) 0.0200(8) 0.0392(9) -0.0032(7) 0.0092(7) -0.0024(6)
C11 0.0279(8) 0.0250(8) 0.0322(8) 0.0015(6) 0.0123(7) -0.0037(6)
C12 0.0217(7) 0.0235(7) 0.0232(7) -0.0036(6) 0.0077(6) -0.0019(6)
C13 0.0366(9) 0.0342(9) 0.0278(9) -0.0028(7) -0.0058(7) -0.0060(7)
C14 0.0338(9) 0.0302(9) 0.0386(9) 0.0038(7) 0.0032(7) 0.0081(7)
C15 0.0367(9) 0.0351(9) 0.0218(8) 0.0064(7) 0.0072(7) 0.0021(7)
C16 0.0312(8) 0.0253(8) 0.0280(8) 0.0038(6) 0.0090(6) 0.0061(6)
C17 0.0448(10) 0.0289(8) 0.0212(8) 0.0012(6) 0.0105(7) 0.0086(7)
C18 0.0319(9) 0.0338(9) 0.0375(10) 0.0037(7) -0.0139(7) -0.0071(7)
C19 0.0363(9) 0.0204(7) 0.0258(8) 0.0021(6) 0.0033(6) -0.0132(6)
C20 0.0383(17) 0.0272(16) 0.0320(17) -0.0036(13) 0.0226(14) -0.0063(14)
C21 0.0271(8) 0.0511(11) 0.0268(8) 0.0011(8) 0.0097(7) 0.0000(8)
C21' 0.0271(8) 0.0511(11) 0.0268(8) 0.0011(8) 0.0097(7) 0.0000(8)
C22 0.0330(18) 0.052(2) 0.0337(18) -0.0174(16) 0.0152(15) -0.0190(16)
C23 0.0679(14) 0.0299(9) 0.0580(13) -0.0043(9) 0.0440(11) -0.0066(9)
C23' 0.0679(14) 0.0299(9) 0.0580(13) -0.0043(9) 0.0440(11) -0.0066(9)
C24 0.0375(19) 0.055(2) 0.0321(18) 0.0153(17) 0.0203(16) 0.0170(17)
Cl1 0.02404(19) 0.0363(2) 0.0324(2) 0.00207(16) 0.01024(16) -0.00075(15)
N1 0.0191(6) 0.0234(6) 0.0179(6) 0.0013(5) 0.0026(5) -0.0033(5)
N2 0.0167(6) 0.0202(6) 0.0185(6) 0.0003(5) 0.0017(5) -0.0022(5)
P1 0.01595(18) 0.01880(18) 0.01648(18) -0.00100(13) 0.00273(13) -0.00206(13)
Si1 0.0224(2) 0.0217(2) 0.0182(2) 0.00112(15) 0.00012(15) 0.00054(15)
Si2 0.0214(2) 0.0198(2) 0.0177(2) 0.00023(15) 0.00048(15) -0.00005(15)

loop_
_atom_type_symbol
_atom_type_description
_atom_type_scat_dispersion_real
_atom_type_scat_dispersion_imag
_atom_type_scat_source
C C 0.0033 0.0016 'International Tables Vol C Tables 4.2.6.8 and 6.1.1.4'
H H 0.0000 0.0000 'International Tables Vol C Tables 4.2.6.8 and 6.1.1.4'
Al Al 0.0645 0.0514 'International Tables Vol C Tables 4.2.6.8 and 6.1.1.4'
Cl Cl 0.1484 0.1585 'International Tables Vol C Tables 4.2.6.8 and 6.1.1.4'
N N 0.0061 0.0033 'International Tables Vol C Tables 4.2.6.8 and 6.1.1.4'
P P 0.1023 0.0942 'International Tables Vol C Tables 4.2.6.8 and 6.1.1.4'
Si Si 0.0817 0.0704 'International Tables Vol C Tables 4.2.6.8 and 6.1.1.4'

loop_
_geom_angle_atom_site_label_1
_geom_angle_atom_site_label_2
_geom_angle_atom_site_label_3
_geom_angle
_geom_angle_site_symmetry_1
_geom_angle_site_symmetry_3
_geom_angle_publ_flag
N1 Al1 N2 80.04(5) . . ?
N1 Al1 C19 120.92(7) . . ?
N2 Al1 C19 119.69(6) . . ?
N1 Al1 Cl1 110.81(4) . . ?
N2 Al1 Cl1 109.69(4) . . ?
C19 Al1 Cl1 111.89(6) . . ?
N1 Al1 P1 39.99(4) . . ?
N2 Al1 P1 40.09(4) . . ?
C19 Al1 P1 132.65(6) . . ?
Cl1 Al1 P1 115.44(2) . . ?
C2 C1 C6 119.29(14) . . ?
C2 C1 P1 119.21(11) . . ?
C6 C1 P1 121.30(11) . . ?
C1 C2 C3 120.33(15) . . ?
C1 C2 H2A 119.8 . . ?
C3 C2 H2A 119.8 . . ?
C4 C3 C2 120.00(16) . . ?
C4 C3 H3A 120.0 . . ?
C2 C3 H3A 120.0 . . ?
C3 C4 C5 120.08(15) . . ?
C3 C4 H4A 120.0 . . ?
C5 C4 H4A 120.0 . . ?
C4 C5 C6 120.11(15) . . ?
C4 C5 H5A 119.9 . . ?
C6 C5 H5A 119.9 . . ?
C5 C6 C1 120.16(15) . . ?
C5 C6 H6A 119.9 . . ?
C1 C6 H6A 119.9 . . ?
C12 C7 C8 119.28(14) . . ?
C12 C7 P1 121.20(11) . . ?
C8 C7 P1 118.99(11) . . ?
C9 C8 C7 120.25(14) . . ?
C9 C8 H8A 119.9 . . ?
C7 C8 H8A 119.9 . . ?
C8 C9 C10 119.99(15) . . ?
C8 C9 H9A 120.0 . . ?
C10 C9 H9A 120.0 . . ?
C11 C10 C9 120.22(15) . . ?
C11 C10 H10A 119.9 . . ?
C9 C10 H10A 119.9 . . ?
C10 C11 C12 119.94(15) . . ?
C10 C11 H11A 120.0 . . ?
C12 C11 H11A 120.0 . . ?
C11 C12 C7 120.31(14) . . ?
C11 C12 H12A 119.8 . . ?
C7 C12 H12A 119.8 . . ?
Si1 C13 H13A 109.5 . . ?
Si1 C13 H13B 109.5 . . ?
H13A C13 H13B 109.5 . . ?
Si1 C13 H13C 109.5 . . ?
H13A C13 H13C 109.5 . . ?
H13B C13 H13C 109.5 . . ?
Si1 C14 H14A 109.5 . . ?
Si1 C14 H14B 109.5 . . ?
H14A C14 H14B 109.5 . . ?
Si1 C14 H14C 109.5 . . ?
H14A C14 H14C 109.5 . . ?
H14B C14 H14C 109.5 . . ?
Si1 C15 H15A 109.5 . . ?
Si1 C15 H15B 109.5 . . ?
H15A C15 H15B 109.5 . . ?
Si1 C15 H15C 109.5 . . ?
H15A C15 H15C 109.5 . . ?
H15B C15 H15C 109.5 . . ?
Si2 C16 H16A 109.5 . . ?
Si2 C16 H16B 109.5 . . ?
H16A C16 H16B 109.5 . . ?
Si2 C16 H16C 109.5 . . ?
H16A C16 H16C 109.5 . . ?
H16B C16 H16C 109.5 . . ?
Si2 C17 H17A 109.5 . . ?
Si2 C17 H17B 109.5 . . ?
H17A C17 H17B 109.5 . . ?
Si2 C17 H17C 109.5 . . ?
H17A C17 H17C 109.5 . . ?
H17B C17 H17C 109.5 . . ?
Si2 C18 H18A 109.5 . . ?
Si2 C18 H18B 109.5 . . ?
H18A C18 H18B 109.5 . . ?
Si2 C18 H18C 109.5 . . ?
H18A C18 H18C 109.5 . . ?
H18B C18 H18C 109.5 . . ?
Al1 C19 H19A 109.5 . . ?
Al1 C19 H19B 109.5 . . ?
H19A C19 H19B 109.5 . . ?
Al1 C19 H19C 109.5 . . ?
H19A C19 H19C 109.5 . . ?
H19B C19 H19C 109.5 . . ?
C21 C20 C24 64.6(3) . 3_666 ?
C21 C20 C21 121.6(3) . 3_666 ?
C24 C20 C21 173.8(4) 3_666 3_666 ?
C24 C20 C21' 173.8(4) 3_666 3_666 ?
C21 C20 C23 121.4(3) . 3_666 ?
C24 C20 C23 56.8(2) 3_666 3_666 ?
C21 C20 C23 117.0(3) 3_666 3_666 ?
C21' C20 C23 117.0(3) 3_666 3_666 ?
C21 C20 C23' 121.4(3) . 3_666 ?
C24 C20 C23' 56.8(2) 3_666 3_666 ?
C21 C20 C23' 117.0(3) 3_666 3_666 ?
C21' C20 C23' 117.0(3) 3_666 3_666 ?
C21 C20 C22 179.0(4) . 3_666 ?
C24 C20 C22 114.4(3) 3_666 3_666 ?
C21 C20 C22 59.4(2) 3_666 3_666 ?
C21' C20 C22 59.4(2) 3_666 3_666 ?
C23 C20 C22 57.6(2) 3_666 3_666 ?
C23' C20 C22 57.6(2) 3_666 3_666 ?
C20 C21 C22 122.0(3) . . ?
C20 C21 H21 119.0 . . ?
C22 C21 H21 119.0 . . ?
C21 C22 C23 118.1(3) . . ?
C21 C22 H22 120.9 . . ?
C23 C22 H22 120.9 . . ?
C24 C23 C22 118.0(3) . . ?
C24 C23 H23 121.0 . . ?
C22 C23 H23 121.0 . . ?
C23 C24 C21 123.3(3) . 3_666 ?
C23 C24 H24 118.4 . . ?
C21 C24 H24 118.4 3_666 . ?
P1 N1 Si1 136.69(8) . . ?
P1 N1 Al1 90.89(6) . . ?
Si1 N1 Al1 131.52(7) . . ?
P1 N2 Si2 134.18(8) . . ?
P1 N2 Al1 90.41(6) . . ?
Si2 N2 Al1 128.83(7) . . ?
N1 P1 N2 98.56(6) . . ?
N1 P1 C7 113.72(7) . . ?
N2 P1 C7 112.28(6) . . ?
N1 P1 C1 113.03(7) . . ?
N2 P1 C1 112.47(7) . . ?
C7 P1 C1 106.84(7) . . ?
N1 P1 Al1 49.12(4) . . ?
N2 P1 Al1 49.49(4) . . ?
C7 P1 Al1 124.81(5) . . ?
C1 P1 Al1 128.34(5) . . ?
N1 Si1 C15 104.78(7) . . ?
N1 Si1 C14 110.81(7) . . ?
C15 Si1 C14 110.26(8) . . ?
N1 Si1 C13 110.82(7) . . ?
C15 Si1 C13 110.52(8) . . ?
C14 Si1 C13 109.58(9) . . ?
N2 Si2 C16 110.34(7) . . ?
N2 Si2 C17 111.09(7) . . ?
C16 Si2 C17 111.30(7) . . ?
N2 Si2 C18 105.06(7) . . ?
C16 Si2 C18 108.94(8) . . ?
C17 Si2 C18 109.91(9) . . ?

loop_
_geom_bond_atom_site_label_1
_geom_bond_atom_site_label_2
_geom_bond_distance
_geom_bond_site_symmetry_2
_geom_bond_publ_flag
Al1 N1 1.8996(13) . ?
Al1 N2 1.9099(13) . ?
Al1 C19 1.9475(15) . ?
Al1 Cl1 2.1575(6) . ?
Al1 P1 2.5119(6) . ?
C1 C2 1.385(2) . ?
C1 C6 1.394(2) . ?
C1 P1 1.8034(15) . ?
C2 C3 1.388(2) . ?
C2 H2A 0.9500 . ?
C3 C4 1.381(2) . ?
C3 H3A 0.9500 . ?
C4 C5 1.381(2) . ?
C4 H4A 0.9500 . ?
C5 C6 1.385(2) . ?
C5 H5A 0.9500 . ?
C6 H6A 0.9500 . ?
C7 C12 1.393(2) . ?
C7 C8 1.395(2) . ?
C7 P1 1.8007(15) . ?
C8 C9 1.386(2) . ?
C8 H8A 0.9500 . ?
C9 C10 1.388(2) . ?
C9 H9A 0.9500 . ?
C10 C11 1.383(2) . ?
C10 H10A 0.9500 . ?
C11 C12 1.389(2) . ?
C11 H11A 0.9500 . ?
C12 H12A 0.9500 . ?
C13 Si1 1.8609(17) . ?
C13 H13A 0.9800 . ?
C13 H13B 0.9800 . ?
C13 H13C 0.9800 . ?
C14 Si1 1.8605(17) . ?
C14 H14A 0.9800 . ?
C14 H14B 0.9800 . ?
C14 H14C 0.9800 . ?
C15 Si1 1.8600(17) . ?
C15 H15A 0.9800 . ?
C15 H15B 0.9800 . ?
C15 H15C 0.9800 . ?
C16 Si2 1.8566(16) . ?
C16 H16A 0.9800 . ?
C16 H16B 0.9800 . ?
C16 H16C 0.9800 . ?
C17 Si2 1.8604(17) . ?
C17 H17A 0.9800 . ?
C17 H17B 0.9800 . ?
C17 H17C 0.9800 . ?
C18 Si2 1.8628(17) . ?
C18 H18A 0.9800 . ?
C18 H18B 0.9800 . ?
C18 H18C 0.9800 . ?
C19 H19A 0.9800 . ?
C19 H19B 0.9800 . ?
C19 H19C 0.9800 . ?
C20 C21 1.325(4) . ?
C20 C20 1.326(7) 3_666 ?
C20 C24 1.351(5) 3_666 ?
C20 C21 1.391(4) 3_666 ?
C20 C21' 1.391(4) 3_666 ?
C20 C23 1.481(4) 3_666 ?
C20 C23' 1.481(4) 3_666 ?
C20 C22 1.484(5) 3_666 ?
C21 C22 1.427(4) . ?
C21 H21 0.9500 . ?
C22 C23 1.428(5) . ?
C22 H22 0.9500 . ?
C23 C24 1.353(5) . ?
C23 H23 0.9500 . ?
C24 C21 1.430(5) 3_666 ?
C24 H24 0.9500 . ?
N1 P1 1.6144(12) . ?
N1 Si1 1.7361(12) . ?
N2 P1 1.6178(12) . ?
N2 Si2 1.7338(12) . ?

loop_
_geom_torsion_atom_site_label_1
_geom_torsion_atom_site_label_2
_geom_torsion_atom_site_label_3
_geom_torsion_atom_site_label_4
_geom_torsion
_geom_torsion_site_symmetry_1
_geom_torsion_site_symmetry_2
_geom_torsion_site_symmetry_3
_geom_torsion_site_symmetry_4
_geom_torsion_publ_flag
C6 C1 C2 C3 -0.8(2) . . . . ?
P1 C1 C2 C3 -175.75(13) . . . . ?
C1 C2 C3 C4 1.1(3) . . . . ?
C2 C3 C4 C5 -0.2(3) . . . . ?
C3 C4 C5 C6 -1.0(3) . . . . ?
C4 C5 C6 C1 1.3(2) . . . . ?
C2 C1 C6 C5 -0.4(2) . . . . ?
P1 C1 C6 C5 174.46(12) . . . . ?
C12 C7 C8 C9 -0.1(2) . . . . ?
P1 C7 C8 C9 -171.88(13) . . . . ?
C7 C8 C9 C10 0.2(3) . . . . ?
C8 C9 C10 C11 0.1(3) . . . . ?
C9 C10 C11 C12 -0.4(3) . . . . ?
C10 C11 C12 C7 0.5(2) . . . . ?
C8 C7 C12 C11 -0.2(2) . . . . ?
P1 C7 C12 C11 171.33(12) . . . . ?
C20 C20 C21 C22 -0.3(4) 3_666 . . . ?
C24 C20 C21 C22 179.6(3) 3_666 . . . ?
C21 C20 C21 C22 -0.3(4) 3_666 . . . ?
C21' C20 C21 C22 -0.3(4) 3_666 . . . ?
C23 C20 C21 C22 179.4(2) 3_666 . . . ?
C23' C20 C21 C22 179.4(2) 3_666 . . . ?
C20 C21 C22 C23 1.0(4) . . . . ?
C21 C22 C23 C24 -1.2(4) . . . . ?
C22 C23 C24 C21 0.8(4) . . . 3_666 ?
N2 Al1 N1 P1 2.23(6) . . . . ?
C19 Al1 N1 P1 120.98(7) . . . . ?
Cl1 Al1 N1 P1 -105.19(5) . . . . ?
N2 Al1 N1 Si1 -168.08(10) . . . . ?
C19 Al1 N1 Si1 -49.33(12) . . . . ?
Cl1 Al1 N1 Si1 84.50(10) . . . . ?
P1 Al1 N1 Si1 -170.31(14) . . . . ?
N1 Al1 N2 P1 -2.22(6) . . . . ?
C19 Al1 N2 P1 -122.26(7) . . . . ?
Cl1 Al1 N2 P1 106.46(5) . . . . ?
N1 Al1 N2 Si2 -156.43(10) . . . . ?
C19 Al1 N2 Si2 83.54(11) . . . . ?
Cl1 Al1 N2 Si2 -47.75(9) . . . . ?
P1 Al1 N2 Si2 -154.21(12) . . . . ?
Si1 N1 P1 N2 166.79(11) . . . . ?
Al1 N1 P1 N2 -2.62(7) . . . . ?
Si1 N1 P1 C7 -74.21(13) . . . . ?
Al1 N1 P1 C7 116.38(6) . . . . ?
Si1 N1 P1 C1 47.84(14) . . . . ?
Al1 N1 P1 C1 -121.57(6) . . . . ?
Si1 N1 P1 Al1 169.41(15) . . . . ?
Si2 N2 P1 N1 154.40(10) . . . . ?
Al1 N2 P1 N1 2.61(6) . . . . ?
Si2 N2 P1 C7 34.32(12) . . . . ?
Al1 N2 P1 C7 -117.48(6) . . . . ?
Si2 N2 P1 C1 -86.23(11) . . . . ?
Al1 N2 P1 C1 121.98(6) . . . . ?
Si2 N2 P1 Al1 151.79(13) . . . . ?
C12 C7 P1 N1 162.40(11) . . . . ?
C8 C7 P1 N1 -26.02(14) . . . . ?
C12 C7 P1 N2 -86.77(13) . . . . ?
C8 C7 P1 N2 84.81(13) . . . . ?
C12 C7 P1 C1 36.98(14) . . . . ?
C8 C7 P1 C1 -151.44(12) . . . . ?
C12 C7 P1 Al1 -142.01(10) . . . . ?
C8 C7 P1 Al1 29.57(14) . . . . ?
C2 C1 P1 N1 96.81(13) . . . . ?
C6 C1 P1 N1 -78.05(14) . . . . ?
C2 C1 P1 N2 -13.73(15) . . . . ?
C6 C1 P1 N2 171.41(12) . . . . ?
C2 C1 P1 C7 -137.36(12) . . . . ?
C6 C1 P1 C7 47.78(14) . . . . ?
C2 C1 P1 Al1 41.58(15) . . . . ?
C6 C1 P1 Al1 -133.27(11) . . . . ?
N2 Al1 P1 N1 -176.59(8) . . . . ?
C19 Al1 P1 N1 -89.37(9) . . . . ?
Cl1 Al1 P1 N1 92.58(6) . . . . ?
N1 Al1 P1 N2 176.59(8) . . . . ?
C19 Al1 P1 N2 87.22(9) . . . . ?
Cl1 Al1 P1 N2 -90.83(6) . . . . ?
N1 Al1 P1 C7 -92.65(8) . . . . ?
N2 Al1 P1 C7 90.76(8) . . . . ?
C19 Al1 P1 C7 177.98(9) . . . . ?
Cl1 Al1 P1 C7 -0.07(6) . . . . ?
N1 Al1 P1 C1 88.58(9) . . . . ?
N2 Al1 P1 C1 -88.01(8) . . . . ?
C19 Al1 P1 C1 -0.79(10) . . . . ?
Cl1 Al1 P1 C1 -178.84(6) . . . . ?
P1 N1 Si1 C15 166.21(12) . . . . ?
Al1 N1 Si1 C15 -27.99(12) . . . . ?
P1 N1 Si1 C14 -74.87(13) . . . . ?
Al1 N1 Si1 C14 90.92(11) . . . . ?
P1 N1 Si1 C13 47.00(14) . . . . ?
Al1 N1 Si1 C13 -147.20(10) . . . . ?
P1 N2 Si2 C16 -67.29(12) . . . . ?
Al1 N2 Si2 C16 75.36(10) . . . . ?
P1 N2 Si2 C17 56.64(13) . . . . ?
Al1 N2 Si2 C17 -160.72(9) . . . . ?
P1 N2 Si2 C18 175.44(11) . . . . ?
Al1 N2 Si2 C18 -41.91(11) . . . . ?
